data_4068734
loop_
_publ_author_name
'Ulmann, Pirmin A.'
'Mirkin, Chad A.'
'DiPasquale, Antonio G.'
'Liable-Sands, Louise M.'
'Rheingold, Arnold L.'

_publ_section_title
;
 Reversible Ligand Pairing and Sorting Processes Leading to Heteroligated
 Palladium(II) Complexes with Hemilabile Ligands
;
_journal_issue 4
_journal_name_full Organometallics
_journal_page_first 1068
_journal_paper_doi 10.1021/om801060m
_journal_volume 28
_journal_year 2009
_chemical_formula_sum 'C35 H36 Cl2 P2 Pd S2'
_chemical_formula_weight 760.00
_chemical_name_systematic
;
 [k2-(Ph2PCH2CH2SMe)-k1-(Ph2PCH2CH2SPh)ClPd]Cl
;
_space_group.centring_type P

_space_group_IT_number 2
_space_group.IT_number 2

_symmetry_cell_setting triclinic
_symmetry_space_group_name_Hall '-P 1'
_symmetry_space_group_name_H-M 'P -1'
_atom_sites_solution_hydrogens geom
_atom_sites_solution_primary direct
_atom_sites_solution_secondary difmap
_audit_creation_method SHELXL-97
_cell_angle_alpha 102.884(7)
_cell_angle_beta 107.206(7)
_cell_angle_gamma 94.910(7)
_cell_formula_units_Z 2
_cell_length_a 9.835(5)
_cell_length_b 12.815(7)
_cell_length_c 14.592(8)
_cell_measurement_reflns_used 5330
_cell_measurement_temperature 100(2)
_cell_measurement_theta_max 27.82
_cell_measurement_theta_min 2.52
_cell_volume 1689.7(16)
_computing_cell_refinement 'Bruker SMART'
_computing_data_collection 'Bruker SMART'
_computing_data_reduction 'Bruker SAINT'
_computing_molecular_graphics ORTEP-32
_computing_publication_material WinGX
_computing_structure_refinement SHELXL-97
_computing_structure_solution SIR-2004
_diffrn_ambient_temperature 100(2)
_diffrn_measured_fraction_theta_full 0.990
_diffrn_measured_fraction_theta_max 0.900
_diffrn_measurement_device_type 'CCD area detector'
_diffrn_measurement_method 'phi and omega scans'
_diffrn_radiation_monochromator graphite
_diffrn_radiation_source 'fine-focus sealed tube'
_diffrn_radiation_type MoK\a
_diffrn_radiation_wavelength 0.71073
_diffrn_reflns_av_R_equivalents 0.0381
_diffrn_reflns_av_sigmaI/netI 0.0471
_diffrn_reflns_limit_h_max 12
_diffrn_reflns_limit_h_min -12
_diffrn_reflns_limit_k_max 16
_diffrn_reflns_limit_k_min -16
_diffrn_reflns_limit_l_max 18
_diffrn_reflns_limit_l_min -19
_diffrn_reflns_number 19458
_diffrn_reflns_theta_full 25.00
_diffrn_reflns_theta_max 28.00
_diffrn_reflns_theta_min 1.51
_exptl_absorpt_coefficient_mu 0.950
_exptl_absorpt_correction_T_max 0.9540
_exptl_absorpt_correction_T_min 0.8945
_exptl_absorpt_correction_type multi-scan
_exptl_absorpt_process_details SADABS
_exptl_crystal_colour colorless
_exptl_crystal_density_diffrn 1.494
_exptl_crystal_density_method 'not measured'
_exptl_crystal_description plate
_exptl_crystal_F_000 776
_exptl_crystal_size_max 0.12
_exptl_crystal_size_mid 0.10
_exptl_crystal_size_min 0.05
_refine_diff_density_max 1.270
_refine_diff_density_min -1.211
_refine_diff_density_rms 0.108
_refine_ls_extinction_method none
_refine_ls_goodness_of_fit_ref 1.048
_refine_ls_hydrogen_treatment constr
_refine_ls_matrix_type full
_refine_ls_number_parameters 380
_refine_ls_number_reflns 7347
_refine_ls_number_restraints 0
_refine_ls_restrained_S_all 1.048
_refine_ls_R_factor_all 0.0570
_refine_ls_R_factor_gt 0.0425
_refine_ls_shift/su_max 0.001
_refine_ls_shift/su_mean 0.000
_refine_ls_structure_factor_coef Fsqd
_refine_ls_weighting_details 'calc w=1/[\s^2^(Fo^2^)+(0.0509P)^2^+2.1226P] where P=(Fo^2^+2Fc^2^)/3'
_refine_ls_weighting_scheme calc
_refine_ls_wR_factor_gt 0.1015
_refine_ls_wR_factor_ref 0.1096
_reflns_number_gt 5919
_reflns_number_total 7347
_reflns_threshold_expression >2sigma(I)
_cod_data_source_file om801060m_si_001.cif
_cod_data_source_block complex9a
_cod_depositor_comments
;
The following automatic conversions were performed:

'_symmetry_cell_setting' value 'Triclinic' changed to 'triclinic'
according to /home/saulius/struct/CIF-dictionaries/cif_core.dic
dictionary named 'cif_core.dic' version 2.4.2 from 2011-04-26.

Automatic conversion script
Id: cif_fix_values 1715 2011-07-08 13:25:40Z adriana 

The following automatic conversions were performed:

'_space_group.centring_type' value 'primitive' was replaced with the
value 'P' as specified in the replacement file
'/home/antanas/src/cod-tools/trunk/data/replacement-values/replacement_values.lst'.

Automatic conversion script
Id: cif_fix_values 5642 2017-10-24 12:04:52Z antanas 
;
_cod_original_sg_symbol_H-M P-1
_cod_database_code 4068734

loop_
_symmetry_equiv_pos_as_xyz
'x, y, z'
'-x, -y, -z'

loop_
_atom_site_label
_atom_site_type_symbol
_atom_site_fract_x
_atom_site_fract_y
_atom_site_fract_z
_atom_site_U_iso_or_equiv
_atom_site_adp_type
_atom_site_occupancy
_atom_site_symmetry_multiplicity
_atom_site_calc_flag
_atom_site_refinement_flags
C1 C 0.4955(4) 0.1541(3) 0.4021(2) 0.0231(7) Uani 1 1 d .
C2 C 0.6058(4) 0.2394(3) 0.4620(2) 0.0271(8) Uani 1 1 d .
H2 H 0.7010 0.2387 0.4591 0.032 Uiso 1 1 calc R
C3 C 0.5760(4) 0.3257(3) 0.5259(3) 0.0344(9) Uani 1 1 d .
H3 H 0.6509 0.3841 0.5663 0.041 Uiso 1 1 calc R
C4 C 0.4372(4) 0.3268(3) 0.5311(3) 0.0344(9) Uani 1 1 d .
H4 H 0.4176 0.3855 0.5754 0.041 Uiso 1 1 calc R
C5 C 0.3279(4) 0.2426(3) 0.4719(3) 0.0332(9) Uani 1 1 d .
H5 H 0.2332 0.2435 0.4757 0.040 Uiso 1 1 calc R
C6 C 0.3556(4) 0.1562(3) 0.4066(3) 0.0277(8) Uani 1 1 d .
H6 H 0.2797 0.0989 0.3653 0.033 Uiso 1 1 calc R
C7 C 0.3818(4) -0.0617(3) 0.2655(2) 0.0239(7) Uani 1 1 d .
C8 C 0.3132(4) -0.0908(3) 0.1629(3) 0.0283(8) Uani 1 1 d .
H8 H 0.3529 -0.0588 0.1218 0.034 Uiso 1 1 calc R
C9 C 0.1875(4) -0.1662(3) 0.1205(3) 0.0343(9) Uani 1 1 d .
H9 H 0.1414 -0.1853 0.0505 0.041 Uiso 1 1 calc R
C10 C 0.1287(4) -0.2139(3) 0.1797(3) 0.0331(8) Uani 1 1 d .
H10 H 0.0412 -0.2641 0.1505 0.040 Uiso 1 1 calc R
C11 C 0.1983(4) -0.1879(3) 0.2825(3) 0.0304(8) Uani 1 1 d .
H11 H 0.1591 -0.2211 0.3232 0.036 Uiso 1 1 calc R
C12 C 0.3239(4) -0.1136(3) 0.3242(3) 0.0277(8) Uani 1 1 d .
H12 H 0.3723 -0.0971 0.3937 0.033 Uiso 1 1 calc R
C13 C 0.6736(4) -0.0144(3) 0.4067(2) 0.0250(7) Uani 1 1 d .
H13A H 0.7595 0.0416 0.4451 0.030 Uiso 1 1 calc R
H13B H 0.6313 -0.0377 0.4540 0.030 Uiso 1 1 calc R
C14 C 0.7171(4) -0.1114(3) 0.3460(2) 0.0268(8) Uani 1 1 d .
H14A H 0.6349 -0.1720 0.3175 0.032 Uiso 1 1 calc R
H14B H 0.7982 -0.1359 0.3902 0.032 Uiso 1 1 calc R
C15 C 0.9502(4) -0.0004(3) 0.3140(3) 0.0328(8) Uani 1 1 d .
H15A H 0.9439 0.0630 0.3636 0.049 Uiso 1 1 calc R
H15B H 0.9927 0.0236 0.2679 0.049 Uiso 1 1 calc R
H15C H 1.0107 -0.0466 0.3474 0.049 Uiso 1 1 calc R
C16 C 0.3761(4) 0.2373(3) 0.1899(2) 0.0242(7) Uani 1 1 d .
C17 C 0.3580(4) 0.3197(3) 0.2631(3) 0.0324(8) Uani 1 1 d .
H17 H 0.4390 0.3702 0.3087 0.039 Uiso 1 1 calc R
C18 C 0.2204(4) 0.3281(4) 0.2693(3) 0.0385(10) Uani 1 1 d .
H18 H 0.2082 0.3846 0.3194 0.046 Uiso 1 1 calc R
C19 C 0.1018(4) 0.2553(4) 0.2037(3) 0.0399(10) Uani 1 1 d .
H19 H 0.0084 0.2616 0.2085 0.048 Uiso 1 1 calc R
C20 C 0.1198(4) 0.1725(4) 0.1305(3) 0.0377(9) Uani 1 1 d .
H20 H 0.0386 0.1221 0.0850 0.045 Uiso 1 1 calc R
C21 C 0.2561(4) 0.1636(3) 0.1238(3) 0.0297(8) Uani 1 1 d .
H21 H 0.2679 0.1068 0.0738 0.036 Uiso 1 1 calc R
C22 C 0.6813(4) 0.3351(3) 0.2519(2) 0.0242(7) Uani 1 1 d .
C23 C 0.8119(4) 0.3191(3) 0.3154(2) 0.0250(7) Uani 1 1 d .
H23 H 0.8263 0.2480 0.3207 0.030 Uiso 1 1 calc R
C24 C 0.9203(4) 0.4074(3) 0.3708(3) 0.0289(8) Uani 1 1 d .
H24 H 1.0077 0.3961 0.4144 0.035 Uiso 1 1 calc R
C25 C 0.9019(4) 0.5115(3) 0.3629(3) 0.0324(8) Uani 1 1 d .
H25 H 0.9775 0.5709 0.3988 0.039 Uiso 1 1 calc R
C26 C 0.7708(4) 0.5282(3) 0.3015(3) 0.0344(9) Uani 1 1 d .
H26 H 0.7568 0.5994 0.2968 0.041 Uiso 1 1 calc R
C27 C 0.6618(4) 0.4415(3) 0.2478(3) 0.0306(8) Uani 1 1 d .
H27 H 0.5725 0.4540 0.2076 0.037 Uiso 1 1 calc R
C28 C 0.5232(4) 0.2188(3) 0.0443(2) 0.0246(7) Uani 1 1 d .
H28A H 0.6193 0.2361 0.0376 0.030 Uiso 1 1 calc R
H28B H 0.4801 0.1448 0.0014 0.030 Uiso 1 1 calc R
C29 C 0.4288(4) 0.2984(3) 0.0043(3) 0.0339(9) Uani 1 1 d .
H29A H 0.4599 0.3704 0.0529 0.041 Uiso 1 1 calc R
H29B H 0.3274 0.2730 -0.0027 0.041 Uiso 1 1 calc R
C30 C 0.6004(6) 0.3911(4) -0.0867(4) 0.0550(13) Uani 1 1 d .
C31 C 0.6844(6) 0.4467(4) 0.0030(4) 0.0618(14) Uani 1 1 d .
H31 H 0.6592 0.4389 0.0594 0.074 Uiso 1 1 calc R
C32 C 0.8088(7) 0.5165(5) 0.0163(5) 0.0785(18) Uani 1 1 d .
H32 H 0.8682 0.5559 0.0812 0.094 Uiso 1 1 calc R
C33 C 0.8463(8) 0.5284(5) -0.0674(6) 0.085(2) Uani 1 1 d .
H33 H 0.9298 0.5770 -0.0598 0.102 Uiso 1 1 calc R
C34 C 0.7592(8) 0.4677(5) -0.1606(5) 0.0758(18) Uani 1 1 d .
H34 H 0.7849 0.4725 -0.2176 0.091 Uiso 1 1 calc R
C35 C 0.6365(7) 0.4010(4) -0.1711(4) 0.0634(15) Uani 1 1 d .
H35 H 0.5755 0.3613 -0.2355 0.076 Uiso 1 1 calc R
P1 P 0.54089(9) 0.04174(7) 0.32140(6) 0.02085(19) Uani 1 1 d .
P2 P 0.54922(9) 0.21679(7) 0.17453(6) 0.02092(19) Uani 1 1 d .
S1 S 0.77120(10) -0.07658(7) 0.24583(6) 0.02579(19) Uani 1 1 d .
S2 S 0.43820(14) 0.31189(10) -0.11395(7) 0.0492(3) Uani 1 1 d .
Cl1 Cl 0.76111(9) 0.06298(7) 0.08795(6) 0.02659(19) Uani 1 1 d .
Cl2 Cl 0.97590(9) 0.21002(7) 0.52810(6) 0.02787(19) Uani 1 1 d .
Pd1 Pd 0.64367(3) 0.06471(2) 0.206677(17) 0.01998(9) Uani 1 1 d .

loop_
_atom_site_aniso_label
_atom_site_aniso_U_11
_atom_site_aniso_U_22
_atom_site_aniso_U_33
_atom_site_aniso_U_23
_atom_site_aniso_U_13
_atom_site_aniso_U_12
C1 0.0285(18) 0.0301(19) 0.0171(15) 0.0112(14) 0.0110(13) 0.0117(15)
C2 0.0307(19) 0.034(2) 0.0207(16) 0.0105(15) 0.0106(14) 0.0131(16)
C3 0.043(2) 0.036(2) 0.0214(18) 0.0032(16) 0.0083(16) 0.0123(18)
C4 0.048(2) 0.039(2) 0.0249(18) 0.0069(17) 0.0206(17) 0.0213(19)
C5 0.042(2) 0.039(2) 0.034(2) 0.0178(18) 0.0257(18) 0.0211(18)
C6 0.0315(19) 0.031(2) 0.0266(18) 0.0120(15) 0.0126(15) 0.0125(16)
C7 0.0280(18) 0.0276(19) 0.0215(16) 0.0083(14) 0.0120(14) 0.0138(15)
C8 0.033(2) 0.035(2) 0.0229(17) 0.0139(15) 0.0121(15) 0.0106(16)
C9 0.037(2) 0.038(2) 0.0246(19) 0.0098(16) 0.0035(16) 0.0084(18)
C10 0.030(2) 0.030(2) 0.039(2) 0.0097(17) 0.0102(16) 0.0052(16)
C11 0.035(2) 0.030(2) 0.035(2) 0.0104(16) 0.0206(16) 0.0091(16)
C12 0.034(2) 0.031(2) 0.0240(17) 0.0081(15) 0.0143(15) 0.0138(16)
C13 0.0288(18) 0.034(2) 0.0182(16) 0.0103(14) 0.0105(13) 0.0148(15)
C14 0.0333(19) 0.033(2) 0.0211(17) 0.0133(15) 0.0120(14) 0.0153(16)
C15 0.0287(19) 0.045(2) 0.0303(19) 0.0134(17) 0.0116(15) 0.0204(17)
C16 0.0241(17) 0.034(2) 0.0207(16) 0.0130(15) 0.0091(13) 0.0138(15)
C17 0.032(2) 0.043(2) 0.0265(19) 0.0110(17) 0.0124(15) 0.0153(17)
C18 0.040(2) 0.051(3) 0.035(2) 0.0147(19) 0.0222(18) 0.025(2)
C19 0.032(2) 0.059(3) 0.042(2) 0.022(2) 0.0210(18) 0.023(2)
C20 0.028(2) 0.053(3) 0.035(2) 0.0138(19) 0.0100(16) 0.0105(18)
C21 0.0266(19) 0.040(2) 0.0282(18) 0.0138(16) 0.0109(15) 0.0141(16)
C22 0.0288(18) 0.0297(19) 0.0165(15) 0.0059(14) 0.0096(13) 0.0094(15)
C23 0.0287(18) 0.0312(19) 0.0190(16) 0.0083(14) 0.0109(14) 0.0103(15)
C24 0.0281(19) 0.035(2) 0.0215(17) 0.0050(15) 0.0061(14) 0.0086(16)
C25 0.036(2) 0.033(2) 0.0239(18) 0.0013(16) 0.0099(15) -0.0015(17)
C26 0.049(2) 0.029(2) 0.0253(18) 0.0067(16) 0.0116(17) 0.0109(18)
C27 0.038(2) 0.034(2) 0.0217(17) 0.0104(15) 0.0074(15) 0.0145(17)
C28 0.0283(18) 0.0316(19) 0.0165(16) 0.0068(14) 0.0093(13) 0.0097(15)
C29 0.043(2) 0.043(2) 0.0209(17) 0.0136(17) 0.0108(16) 0.0201(19)
C30 0.103(4) 0.039(3) 0.046(3) 0.020(2) 0.044(3) 0.035(3)
C31 0.078(4) 0.058(3) 0.068(4) 0.029(3) 0.041(3) 0.011(3)
C32 0.091(5) 0.069(4) 0.078(4) 0.020(3) 0.034(4) 0.002(3)
C33 0.093(5) 0.073(4) 0.112(6) 0.045(4) 0.052(4) 0.010(4)
C34 0.114(5) 0.065(4) 0.080(4) 0.037(3) 0.059(4) 0.036(4)
C35 0.101(4) 0.058(3) 0.061(3) 0.036(3) 0.048(3) 0.041(3)
P1 0.0235(4) 0.0273(5) 0.0157(4) 0.0080(3) 0.0089(3) 0.0097(4)
P2 0.0222(4) 0.0277(5) 0.0158(4) 0.0077(3) 0.0074(3) 0.0103(4)
S1 0.0325(5) 0.0311(5) 0.0208(4) 0.0101(4) 0.0134(3) 0.0166(4)
S2 0.0801(9) 0.0561(7) 0.0206(5) 0.0183(5) 0.0178(5) 0.0329(6)
Cl1 0.0272(4) 0.0382(5) 0.0216(4) 0.0114(4) 0.0137(3) 0.0126(4)
Cl2 0.0257(4) 0.0318(5) 0.0278(4) 0.0106(4) 0.0076(3) 0.0105(4)
Pd1 0.02210(14) 0.02678(16) 0.01499(13) 0.00753(10) 0.00851(10) 0.01027(10)

loop_
_atom_type_symbol
_atom_type_description
_atom_type_scat_dispersion_real
_atom_type_scat_dispersion_imag
_atom_type_scat_source
C C 0.0033 0.0016 'International Tables Vol C Tables 4.2.6.8 and 6.1.1.4'
H H 0.0000 0.0000 'International Tables Vol C Tables 4.2.6.8 and 6.1.1.4'
P P 0.1023 0.0942 'International Tables Vol C Tables 4.2.6.8 and 6.1.1.4'
S S 0.1246 0.1234 'International Tables Vol C Tables 4.2.6.8 and 6.1.1.4'
Cl Cl 0.1484 0.1585 'International Tables Vol C Tables 4.2.6.8 and 6.1.1.4'
Pd Pd -0.9988 1.0072 'International Tables Vol C Tables 4.2.6.8 and 6.1.1.4'

loop_
_geom_angle_atom_site_label_1
_geom_angle_atom_site_label_2
_geom_angle_atom_site_label_3
_geom_angle
C2 C1 C6 119.6(3)
C2 C1 P1 118.1(3)
C6 C1 P1 122.3(3)
C3 C2 C1 119.8(3)
C3 C2 H2 120.1
C1 C2 H2 120.1
C4 C3 C2 120.4(4)
C4 C3 H3 119.8
C2 C3 H3 119.8
C5 C4 C3 119.9(4)
C5 C4 H4 120.0
C3 C4 H4 120.0
C4 C5 C6 120.4(4)
C4 C5 H5 119.8
C6 C5 H5 119.8
C5 C6 C1 119.8(4)
C5 C6 H6 120.1
C1 C6 H6 120.1
C8 C7 C12 118.5(3)
C8 C7 P1 120.5(3)
C12 C7 P1 121.0(3)
C9 C8 C7 120.5(3)
C9 C8 H8 119.7
C7 C8 H8 119.7
C8 C9 C10 120.3(3)
C8 C9 H9 119.9
C10 C9 H9 119.9
C9 C10 C11 120.0(4)
C9 C10 H10 120.0
C11 C10 H10 120.0
C12 C11 C10 119.5(3)
C12 C11 H11 120.3
C10 C11 H11 120.3
C11 C12 C7 121.1(3)
C11 C12 H12 119.4
C7 C12 H12 119.4
C14 C13 P1 108.8(2)
C14 C13 H13A 109.9
P1 C13 H13A 109.9
C14 C13 H13B 109.9
P1 C13 H13B 109.9
H13A C13 H13B 108.3
C13 C14 S1 111.4(2)
C13 C14 H14A 109.4
S1 C14 H14A 109.4
C13 C14 H14B 109.4
S1 C14 H14B 109.4
H14A C14 H14B 108.0
S1 C15 H15A 109.5
S1 C15 H15B 109.5
H15A C15 H15B 109.5
S1 C15 H15C 109.5
H15A C15 H15C 109.5
H15B C15 H15C 109.5
C17 C16 C21 119.4(3)
C17 C16 P2 124.1(3)
C21 C16 P2 116.6(3)
C16 C17 C18 119.8(4)
C16 C17 H17 120.1
C18 C17 H17 120.1
C19 C18 C17 120.8(4)
C19 C18 H18 119.6
C17 C18 H18 119.6
C18 C19 C20 119.5(4)
C18 C19 H19 120.2
C20 C19 H19 120.2
C21 C20 C19 120.0(4)
C21 C20 H20 120.0
C19 C20 H20 120.0
C20 C21 C16 120.5(4)
C20 C21 H21 119.7
C16 C21 H21 119.7
C27 C22 C23 118.5(3)
C27 C22 P2 123.0(3)
C23 C22 P2 118.4(3)
C24 C23 C22 120.2(3)
C24 C23 H23 119.9
C22 C23 H23 119.9
C25 C24 C23 120.6(3)
C25 C24 H24 119.7
C23 C24 H24 119.7
C24 C25 C26 119.4(3)
C24 C25 H25 120.3
C26 C25 H25 120.3
C27 C26 C25 120.4(4)
C27 C26 H26 119.8
C25 C26 H26 119.8
C26 C27 C22 120.8(3)
C26 C27 H27 119.6
C22 C27 H27 119.6
C29 C28 P2 116.5(2)
C29 C28 H28A 108.2
P2 C28 H28A 108.2
C29 C28 H28B 108.2
P2 C28 H28B 108.2
H28A C28 H28B 107.3
C28 C29 S2 112.6(3)
C28 C29 H29A 109.1
S2 C29 H29A 109.1
C28 C29 H29B 109.1
S2 C29 H29B 109.1
H29A C29 H29B 107.8
C31 C30 C35 120.3(5)
C31 C30 S2 125.8(4)
C35 C30 S2 113.8(4)
C30 C31 C32 121.2(5)
C30 C31 H31 119.4
C32 C31 H31 119.4
C31 C32 C33 119.5(6)
C31 C32 H32 120.3
C33 C32 H32 120.3
C34 C33 C32 118.7(6)
C34 C33 H33 120.7
C32 C33 H33 120.7
C35 C34 C33 120.3(6)
C35 C34 H34 119.9
C33 C34 H34 119.9
C34 C35 C30 120.1(6)
C34 C35 H35 120.0
C30 C35 H35 120.0
C7 P1 C1 107.30(16)
C7 P1 C13 106.16(17)
C1 P1 C13 104.58(15)
C7 P1 Pd1 110.41(11)
C1 P1 Pd1 122.78(11)
C13 P1 Pd1 104.31(12)
C22 P2 C16 108.20(17)
C22 P2 C28 106.57(16)
C16 P2 C28 103.87(15)
C22 P2 Pd1 107.78(12)
C16 P2 Pd1 119.25(12)
C28 P2 Pd1 110.49(11)
C15 S1 C14 100.98(17)
C15 S1 Pd1 100.59(13)
C14 S1 Pd1 105.24(12)
C30 S2 C29 104.8(2)
P1 Pd1 P2 97.87(4)
P1 Pd1 Cl1 171.35(3)
P2 Pd1 Cl1 90.67(4)
P1 Pd1 S1 86.13(4)
P2 Pd1 S1 172.30(3)
Cl1 Pd1 S1 85.55(4)

loop_
_geom_bond_atom_site_label_1
_geom_bond_atom_site_label_2
_geom_bond_distance
C1 C2 1.396(5)
C1 C6 1.400(5)
C1 P1 1.823(3)
C2 C3 1.392(5)
C2 H2 0.9500
C3 C4 1.391(6)
C3 H3 0.9500
C4 C5 1.379(6)
C4 H4 0.9500
C5 C6 1.394(5)
C5 H5 0.9500
C6 H6 0.9500
C7 C8 1.395(5)
C7 C12 1.406(5)
C7 P1 1.810(4)
C8 C9 1.386(5)
C8 H8 0.9500
C9 C10 1.387(5)
C9 H9 0.9500
C10 C11 1.400(5)
C10 H10 0.9500
C11 C12 1.378(5)
C11 H11 0.9500
C12 H12 0.9500
C13 C14 1.529(5)
C13 P1 1.835(3)
C13 H13A 0.9900
C13 H13B 0.9900
C14 S1 1.824(3)
C14 H14A 0.9900
C14 H14B 0.9900
C15 S1 1.810(4)
C15 H15A 0.9800
C15 H15B 0.9800
C15 H15C 0.9800
C16 C17 1.389(5)
C16 C21 1.395(5)
C16 P2 1.815(3)
C17 C18 1.395(5)
C17 H17 0.9500
C18 C19 1.380(6)
C18 H18 0.9500
C19 C20 1.392(6)
C19 H19 0.9500
C20 C21 1.384(5)
C20 H20 0.9500
C21 H21 0.9500
C22 C27 1.406(5)
C22 C23 1.406(5)
C22 P2 1.814(4)
C23 C24 1.395(5)
C23 H23 0.9500
C24 C25 1.387(5)
C24 H24 0.9500
C25 C26 1.400(5)
C25 H25 0.9500
C26 C27 1.381(5)
C26 H26 0.9500
C27 H27 0.9500
C28 C29 1.533(5)
C28 P2 1.848(3)
C28 H28A 0.9900
C28 H28B 0.9900
C29 S2 1.801(4)
C29 H29A 0.9900
C29 H29B 0.9900
C30 C31 1.322(7)
C30 C35 1.407(6)
C30 S2 1.704(6)
C31 C32 1.389(8)
C31 H31 0.9500
C32 C33 1.410(9)
C32 H32 0.9500
C33 C34 1.384(9)
C33 H33 0.9500
C34 C35 1.366(8)
C34 H34 0.9500
C35 H35 0.9500
P1 Pd1 2.2540(12)
P2 Pd1 2.3110(13)
S1 Pd1 2.3674(13)
Cl1 Pd1 2.3468(12)
